data_4119102
loop_
_publ_author_name
'Park, Kyung-Ho'
'Marshall, Will J.'

_publ_section_title
;
 Remarkably Volatile Copper(II) Complexes ofN,N&#x2018;-Unsymmetrically
 Substituted 1,3-Diketimines as Precursors for Cu Metal Deposition via CVD
 or ALD
;
_journal_issue 26
_journal_name_full 'Journal of the American Chemical Society'
_journal_page_first 9330
_journal_page_last 9331
_journal_paper_doi 10.1021/ja051158s
_journal_volume 127
_journal_year 2005
_chemical_formula_sum 'C18 H26 Cu N4'
_chemical_formula_weight 361.97
_chemical_name_systematic
;
 ?
;
_space_group_IT_number 15
_symmetry_cell_setting monoclinic
_symmetry_space_group_name_Hall '-C 2yc'
_symmetry_space_group_name_H-M 'C 1 2/c 1'
_atom_sites_solution_hydrogens geom
_atom_sites_solution_primary direct
_atom_sites_solution_secondary difmap
_audit_creation_method SHELXL-97
_cell_angle_alpha 90.00
_cell_angle_beta 111.566(3)
_cell_angle_gamma 90.00
_cell_formula_units_Z 8
_cell_length_a 19.364(3)
_cell_length_b 9.8308(15)
_cell_length_c 19.536(3)
_cell_measurement_temperature 293(2)
_cell_volume 3458.6(9)
_computing_cell_refinement 'Bruker XSCANS'
_computing_data_collection 'Bruker XSCANS'
_computing_data_reduction 'Bruker SHELXTL'
_computing_molecular_graphics 'Bruker SHELXTL'
_computing_publication_material 'Bruker SHELXTL'
_computing_structure_refinement 'SHELXL-97 (Sheldrick, 1997)'
_computing_structure_solution 'SHELXS-97 (Sheldrick, 1990)'
_diffrn_ambient_temperature 293(2)
_diffrn_measured_fraction_theta_full 0.944
_diffrn_measured_fraction_theta_max 0.944
_diffrn_measurement_device_type 'Bruker P4'
_diffrn_measurement_method '\w scans'
_diffrn_radiation_monochromator graphite
_diffrn_radiation_source 'fine-focus sealed tube'
_diffrn_radiation_type MoK\a
_diffrn_radiation_wavelength 0.71069
_diffrn_reflns_av_R_equivalents 0.0299
_diffrn_reflns_av_sigmaI/netI 0.0394
_diffrn_reflns_limit_h_max 25
_diffrn_reflns_limit_h_min -18
_diffrn_reflns_limit_k_max 12
_diffrn_reflns_limit_k_min -12
_diffrn_reflns_limit_l_max 25
_diffrn_reflns_limit_l_min -26
_diffrn_reflns_number 10585
_diffrn_reflns_theta_full 28.29
_diffrn_reflns_theta_max 28.29
_diffrn_reflns_theta_min 2.24
_exptl_absorpt_coefficient_mu 1.268
_exptl_absorpt_correction_type none
_exptl_crystal_colour black
_exptl_crystal_density_diffrn 1.390
_exptl_crystal_density_meas hemisphere
_exptl_crystal_density_method 'not measured'
_exptl_crystal_description ireg.blok
_exptl_crystal_F_000 1528
_exptl_crystal_size_max .48
_exptl_crystal_size_mid .45
_exptl_crystal_size_min .45
_refine_diff_density_max 0.692
_refine_diff_density_min -0.357
_refine_diff_density_rms 0.082
_refine_ls_extinction_method none
_refine_ls_goodness_of_fit_ref 1.021
_refine_ls_hydrogen_treatment riding
_refine_ls_matrix_type full
_refine_ls_number_parameters 209
_refine_ls_number_reflns 4074
_refine_ls_number_restraints 0
_refine_ls_restrained_S_all 1.021
_refine_ls_R_factor_all 0.0725
_refine_ls_R_factor_gt 0.0402
_refine_ls_shift/su_max 0.000
_refine_ls_shift/su_mean 0.000
_refine_ls_structure_factor_coef Fsqd
_refine_ls_weighting_details 'calc w=1/[\s^2^(Fo^2^)+(0.0549P)^2^+5.9439P] where P=(Fo^2^+2Fc^2^)/3'
_refine_ls_weighting_scheme calc
_refine_ls_wR_factor_gt 0.0988
_refine_ls_wR_factor_ref 0.1203
_reflns_number_gt 2703
_reflns_number_total 4074
_reflns_threshold_expression >2sigma(I)
_cod_data_source_file ja051158ssup10.cif
_cod_data_source_block 04149
_cod_depositor_comments
;
The following automatic conversions were performed:

'_symmetry_cell_setting' value 'Monoclinic' changed to 'monoclinic'
according to /home/saulius/struct/CIF-dictionaries/cif_core.dic
dictionary named 'cif_core.dic' version 2.4.2 from 2011-04-26.

Automatic conversion script
Id: cif_fix_values 1891 2012-01-12 08:04:46Z andrius 
;
_cod_original_cell_volume 3458.5(9)
_cod_original_sg_symbol_H-M C2/c
_cod_database_code 4119102

loop_
_symmetry_equiv_pos_as_xyz
'x, y, z'
'-x, y, -z+1/2'
'x+1/2, y+1/2, z'
'-x+1/2, y+1/2, -z+1/2'
'-x, -y, -z'
'x, -y, z-1/2'
'-x+1/2, -y+1/2, -z'
'x+1/2, -y+1/2, z-1/2'

loop_
_atom_site_label
_atom_site_type_symbol
_atom_site_fract_x
_atom_site_fract_y
_atom_site_fract_z
_atom_site_U_iso_or_equiv
_atom_site_adp_type
_atom_site_occupancy
_atom_site_symmetry_multiplicity
_atom_site_calc_flag
_atom_site_refinement_flags
Cu11 Cu 0.5000 0.20733(5) 0.2500 0.02538(14) Uani 1 2 d S
N11 N 0.55166(12) 0.1405(2) 0.18812(12) 0.0280(5) Uani 1 1 d .
N12 N 0.41790(12) 0.2769(2) 0.16529(13) 0.0284(5) Uani 1 1 d .
C11 C 0.62328(17) 0.0689(3) 0.21653(17) 0.0385(7) Uani 1 1 d .
H11A H 0.6237 0.0022 0.2532 0.046 Uiso 1 1 calc R
H11B H 0.6637 0.1325 0.2385 0.046 Uiso 1 1 calc R
C12 C 0.63041(19) -0.0001(4) 0.14965(19) 0.0452(8) Uani 1 1 d .
H12A H 0.6818 -0.0049 0.1539 0.054 Uiso 1 1 calc R
H12B H 0.6096 -0.0911 0.1429 0.054 Uiso 1 1 calc R
C13 C 0.58604(18) 0.0924(3) 0.08773(18) 0.0401(7) Uani 1 1 d .
H13A H 0.5619 0.0417 0.0426 0.048 Uiso 1 1 calc R
H13B H 0.6172 0.1624 0.0790 0.048 Uiso 1 1 calc R
C14 C 0.52983(16) 0.1530(3) 0.11577(15) 0.0287(6) Uani 1 1 d .
C15 C 0.46480(17) 0.2163(3) 0.07074(16) 0.0339(7) Uani 1 1 d .
H15A H 0.4551 0.2195 0.0205 0.041 Uiso 1 1 calc R
C16 C 0.41330(15) 0.2753(3) 0.09600(15) 0.0290(6) Uani 1 1 d .
C17 C 0.34450(17) 0.3480(4) 0.04617(17) 0.0421(8) Uani 1 1 d .
H17A H 0.3571 0.4191 0.0184 0.051 Uiso 1 1 calc R
H17B H 0.3103 0.2850 0.0121 0.051 Uiso 1 1 calc R
C18 C 0.3122(2) 0.4059(5) 0.09741(19) 0.0691(13) Uani 1 1 d .
H18A H 0.3163 0.5043 0.0984 0.083 Uiso 1 1 calc R
H18B H 0.2602 0.3817 0.0821 0.083 Uiso 1 1 calc R
C19 C 0.35374(19) 0.3497(5) 0.1698(2) 0.0574(11) Uani 1 1 d .
H19A H 0.3226 0.2879 0.1845 0.069 Uiso 1 1 calc R
H19B H 0.3701 0.4221 0.2060 0.069 Uiso 1 1 calc R
Cu1 Cu 0.0000 0.21258(5) 0.2500 0.02759(14) Uani 1 2 d S
N1 N 0.08754(13) 0.2792(2) 0.33018(13) 0.0295(5) Uani 1 1 d .
N2 N 0.05964(13) 0.1455(2) 0.19553(12) 0.0293(5) Uani 1 1 d .
C1 C 0.08605(19) 0.3473(4) 0.39660(19) 0.0503(9) Uani 1 1 d .
H1A H 0.0796 0.2812 0.4307 0.060 Uiso 1 1 calc R
H1B H 0.0455 0.4121 0.3839 0.060 Uiso 1 1 calc R
C2 C 0.15888(19) 0.4184(4) 0.4303(2) 0.0521(9) Uani 1 1 d .
H2A H 0.1764 0.4148 0.4836 0.063 Uiso 1 1 calc R
H2B H 0.1550 0.5128 0.4149 0.063 Uiso 1 1 calc R
C3 C 0.20968(17) 0.3411(3) 0.40202(16) 0.0354(7) Uani 1 1 d .
H3A H 0.2382 0.2738 0.4375 0.042 Uiso 1 1 calc R
H3B H 0.2435 0.4018 0.3907 0.042 Uiso 1 1 calc R
C4 C 0.15670(15) 0.2740(3) 0.33317(15) 0.0275(6) Uani 1 1 d .
C5 C 0.17976(16) 0.2147(3) 0.28089(16) 0.0325(6) Uani 1 1 d .
H5A H 0.2302 0.2167 0.2892 0.039 Uiso 1 1 calc R
C6 C 0.13275(15) 0.1526(3) 0.21704(16) 0.0298(6) Uani 1 1 d .
C7 C 0.16056(18) 0.0849(3) 0.16239(18) 0.0424(8) Uani 1 1 d .
H7A H 0.1730 0.1516 0.1322 0.051 Uiso 1 1 calc R
H7B H 0.2037 0.0286 0.1872 0.051 Uiso 1 1 calc R
C8 C 0.09469(19) -0.0004(4) 0.1171(2) 0.0500(9) Uani 1 1 d .
H8A H 0.0904 -0.0044 0.0660 0.060 Uiso 1 1 calc R
H8B H 0.0986 -0.0922 0.1363 0.060 Uiso 1 1 calc R
C9 C 0.02991(18) 0.0733(4) 0.12455(19) 0.0458(8) Uani 1 1 d .
H9A H 0.0089 0.1372 0.0844 0.055 Uiso 1 1 calc R
H9B H -0.0084 0.0094 0.1242 0.055 Uiso 1 1 calc R

loop_
_atom_site_aniso_label
_atom_site_aniso_U_11
_atom_site_aniso_U_22
_atom_site_aniso_U_33
_atom_site_aniso_U_23
_atom_site_aniso_U_13
_atom_site_aniso_U_12
Cu11 0.0201(3) 0.0347(3) 0.0249(2) 0.000 0.0125(2) 0.000
N11 0.0248(12) 0.0325(13) 0.0319(12) 0.0022(10) 0.0165(10) 0.0010(9)
N12 0.0226(12) 0.0345(13) 0.0301(12) 0.0015(10) 0.0117(10) 0.0026(9)
C11 0.0310(16) 0.0477(18) 0.0452(18) 0.0074(14) 0.0239(15) 0.0108(13)
C12 0.044(2) 0.0434(17) 0.062(2) 0.0001(16) 0.0365(19) 0.0070(15)
C13 0.048(2) 0.0400(17) 0.0465(18) -0.0041(14) 0.0340(16) -0.0002(14)
C14 0.0327(15) 0.0278(14) 0.0333(15) -0.0027(12) 0.0209(13) -0.0052(12)
C15 0.0408(17) 0.0387(16) 0.0246(14) -0.0022(12) 0.0148(13) -0.0050(13)
C16 0.0254(14) 0.0300(15) 0.0296(14) -0.0006(11) 0.0078(12) -0.0066(11)
C17 0.0288(16) 0.055(2) 0.0357(17) 0.0102(15) 0.0040(13) 0.0007(14)
C18 0.060(3) 0.088(3) 0.043(2) -0.011(2) -0.0002(19) 0.043(2)
C19 0.040(2) 0.090(3) 0.049(2) 0.019(2) 0.0231(17) 0.033(2)
Cu1 0.0213(3) 0.0345(3) 0.0311(3) 0.000 0.0146(2) 0.000
N1 0.0258(12) 0.0371(13) 0.0295(12) -0.0041(10) 0.0146(10) 0.0005(10)
N2 0.0280(13) 0.0326(13) 0.0322(13) -0.0057(10) 0.0169(11) -0.0048(10)
C1 0.041(2) 0.070(2) 0.047(2) -0.0246(18) 0.0261(17) -0.0074(17)
C2 0.042(2) 0.060(2) 0.047(2) -0.0180(18) 0.0083(17) 0.0026(17)
C3 0.0324(16) 0.0433(17) 0.0303(15) -0.0021(13) 0.0114(13) -0.0041(13)
C4 0.0252(14) 0.0298(14) 0.0277(14) 0.0031(11) 0.0099(11) -0.0008(11)
C5 0.0221(14) 0.0409(17) 0.0398(16) -0.0015(13) 0.0177(13) -0.0014(12)
C6 0.0287(15) 0.0300(14) 0.0379(16) -0.0023(12) 0.0206(13) -0.0020(11)
C7 0.0363(18) 0.0488(18) 0.053(2) -0.0169(16) 0.0294(16) -0.0070(14)
C8 0.048(2) 0.058(2) 0.056(2) -0.0276(18) 0.0333(19) -0.0156(17)
C9 0.0384(19) 0.055(2) 0.048(2) -0.0228(16) 0.0216(16) -0.0126(15)

loop_
_atom_type_symbol
_atom_type_description
_atom_type_scat_dispersion_real
_atom_type_scat_dispersion_imag
_atom_type_scat_source
C C 0.0033 0.0016 'International Tables Vol C Tables 4.2.6.8 and 6.1.1.4'
H H 0.0000 0.0000 'International Tables Vol C Tables 4.2.6.8 and 6.1.1.4'
Cu Cu 0.3201 1.2651 'International Tables Vol C Tables 4.2.6.8 and 6.1.1.4'
N N 0.0061 0.0033 'International Tables Vol C Tables 4.2.6.8 and 6.1.1.4'

loop_
_geom_angle_atom_site_label_1
_geom_angle_atom_site_label_2
_geom_angle_atom_site_label_3
_geom_angle
_geom_angle_site_symmetry_1
_geom_angle_site_symmetry_3
N11 Cu11 N11 140.54(14) . 2_655
N11 Cu11 N12 101.58(9) . 2_655
N11 Cu11 N12 92.07(9) 2_655 2_655
N11 Cu11 N12 92.07(9) . .
N11 Cu11 N12 101.58(9) 2_655 .
N12 Cu11 N12 138.92(14) 2_655 .
C14 N11 C11 109.5(2) . .
C14 N11 Cu11 126.67(19) . .
C11 N11 Cu11 123.81(18) . .
C16 N12 C19 109.1(2) . .
C16 N12 Cu11 126.26(19) . .
C19 N12 Cu11 124.4(2) . .
N11 C11 C12 105.1(3) . .
C13 C12 C11 102.4(2) . .
C12 C13 C14 102.8(2) . .
N11 C14 C15 125.2(2) . .
N11 C14 C13 111.2(3) . .
C15 C14 C13 123.6(3) . .
C14 C15 C16 124.2(3) . .
N12 C16 C15 125.5(3) . .
N12 C16 C17 111.4(2) . .
C15 C16 C17 123.1(3) . .
C18 C17 C16 103.8(2) . .
C19 C18 C17 107.0(3) . .
C18 C19 N12 107.7(3) . .
N1 Cu1 N1 140.73(14) . 2
N1 Cu1 N2 100.93(10) . 2
N1 Cu1 N2 92.16(9) 2 2
N1 Cu1 N2 92.16(9) . .
N1 Cu1 N2 100.93(10) 2 .
N2 Cu1 N2 140.46(14) 2 .
C4 N1 C1 109.1(2) . .
C4 N1 Cu1 126.19(19) . .
C1 N1 Cu1 124.65(19) . .
C6 N2 C9 109.1(2) . .
C6 N2 Cu1 126.02(19) . .
C9 N2 Cu1 124.85(19) . .
N1 C1 C2 106.3(3) . .
C1 C2 C3 104.0(3) . .
C2 C3 C4 103.1(2) . .
N1 C4 C5 125.5(3) . .
N1 C4 C3 111.6(2) . .
C5 C4 C3 122.9(3) . .
C4 C5 C6 124.5(3) . .
N2 C6 C5 125.5(2) . .
N2 C6 C7 111.6(2) . .
C5 C6 C7 122.8(2) . .
C8 C7 C6 102.4(2) . .
C9 C8 C7 103.3(3) . .
N2 C9 C8 105.8(3) . .

loop_
_geom_bond_atom_site_label_1
_geom_bond_atom_site_label_2
_geom_bond_distance
_geom_bond_site_symmetry_2
Cu11 N11 1.945(2) .
Cu11 N11 1.945(2) 2_655
Cu11 N12 1.949(2) 2_655
Cu11 N12 1.949(2) .
N11 C14 1.324(3) .
N11 C11 1.470(3) .
N12 C16 1.324(4) .
N12 C19 1.464(4) .
C11 C12 1.523(4) .
C12 C13 1.505(5) .
C13 C14 1.509(4) .
C14 C15 1.390(4) .
C15 C16 1.392(4) .
C16 C17 1.510(4) .
C17 C18 1.475(5) .
C18 C19 1.455(5) .
Cu1 N1 1.950(2) .
Cu1 N1 1.951(2) 2
Cu1 N2 1.951(2) 2
Cu1 N2 1.951(2) .
N1 C4 1.320(3) .
N1 C1 1.470(4) .
N2 C6 1.322(3) .
N2 C9 1.473(4) .
C1 C2 1.493(5) .
C2 C3 1.500(4) .
C3 C4 1.511(4) .
C4 C5 1.384(4) .
C5 C6 1.387(4) .
C6 C7 1.515(4) .
C7 C8 1.511(4) .
C8 C9 1.502(4) .

loop_
_geom_torsion_atom_site_label_1
_geom_torsion_atom_site_label_2
_geom_torsion_atom_site_label_3
_geom_torsion_atom_site_label_4
_geom_torsion
_geom_torsion_site_symmetry_1
N11 Cu11 N11 C14 112.9(2) 2_655
N12 Cu11 N11 C14 -139.2(2) 2_655
N12 Cu11 N11 C14 1.8(2) .
N11 Cu11 N11 C11 -68.1(2) 2_655
N12 Cu11 N11 C11 39.7(2) 2_655
N12 Cu11 N11 C11 -179.2(2) .
N11 Cu11 N12 C16 -3.4(2) .
N11 Cu11 N12 C16 -146.2(2) 2_655
N12 Cu11 N12 C16 106.9(2) 2_655
N11 Cu11 N12 C19 -178.3(3) .
N11 Cu11 N12 C19 39.0(3) 2_655
N12 Cu11 N12 C19 -67.9(3) 2_655
C14 N11 C11 C12 -17.6(3) .
Cu11 N11 C11 C12 163.3(2) .
N11 C11 C12 C13 28.4(3) .
C11 C12 C13 C14 -28.1(3) .
C11 N11 C14 C15 -179.5(3) .
Cu11 N11 C14 C15 -0.4(4) .
C11 N11 C14 C13 -1.1(3) .
Cu11 N11 C14 C13 177.98(19) .
C12 C13 C14 N11 19.3(3) .
C12 C13 C14 C15 -162.2(3) .
N11 C14 C15 C16 -0.3(5) .
C13 C14 C15 C16 -178.5(3) .
C19 N12 C16 C15 179.3(3) .
Cu11 N12 C16 C15 3.9(4) .
C19 N12 C16 C17 0.0(4) .
Cu11 N12 C16 C17 -175.5(2) .
C14 C15 C16 N12 -1.6(5) .
C14 C15 C16 C17 177.7(3) .
N12 C16 C17 C18 5.6(4) .
C15 C16 C17 C18 -173.8(3) .
C16 C17 C18 C19 -8.8(5) .
C17 C18 C19 N12 9.2(5) .
C16 N12 C19 C18 -5.8(4) .
Cu11 N12 C19 C18 169.8(3) .
N1 Cu1 N1 C4 -108.2(2) 2
N2 Cu1 N1 C4 144.5(2) 2
N2 Cu1 N1 C4 2.0(2) .
N1 Cu1 N1 C1 70.1(3) 2
N2 Cu1 N1 C1 -37.2(3) 2
N2 Cu1 N1 C1 -179.7(3) .
N1 Cu1 N2 C6 0.8(2) .
N1 Cu1 N2 C6 143.5(2) 2
N2 Cu1 N2 C6 -109.3(2) 2
N1 Cu1 N2 C9 178.2(3) .
N1 Cu1 N2 C9 -39.0(3) 2
N2 Cu1 N2 C9 68.1(2) 2
C4 N1 C1 C2 16.0(4) .
Cu1 N1 C1 C2 -162.6(2) .
N1 C1 C2 C3 -23.9(4) .
C1 C2 C3 C4 22.4(4) .
C1 N1 C4 C5 178.7(3) .
Cu1 N1 C4 C5 -2.8(4) .
C1 N1 C4 C3 -1.1(3) .
Cu1 N1 C4 C3 177.40(19) .
C2 C3 C4 N1 -13.9(3) .
C2 C3 C4 C5 166.3(3) .
N1 C4 C5 C6 0.4(5) .
C3 C4 C5 C6 -179.8(3) .
C9 N2 C6 C5 179.2(3) .
Cu1 N2 C6 C5 -3.0(4) .
C9 N2 C6 C7 -0.2(3) .
Cu1 N2 C6 C7 177.6(2) .
C4 C5 C6 N2 2.7(5) .
C4 C5 C6 C7 -177.9(3) .
N2 C6 C7 C8 -16.7(4) .
C5 C6 C7 C8 163.9(3) .
C6 C7 C8 C9 25.7(4) .
C6 N2 C9 C8 17.4(4) .
Cu1 N2 C9 C8 -160.4(2) .
C7 C8 C9 N2 -26.8(4) .
